data_2232038
loop_
_publ_author_name
'Jagadeesan, G.'
'Sethusankar, K.'
'Sivasakthikumaran, R.'
'Mohanakrishnan, Arasambattu K.'

_publ_section_title
;
 (2-Benzoylphenyl)(2-methoxy-1-naphthyl)methanone
;
_journal_coeditor_code RK2301
_journal_issue 10
_journal_name_full 'Acta Crystallographica Section E'
_journal_page_first o2737
_journal_paper_doi 10.1107/S1600536811038049
_journal_volume 67
_journal_year 2011
_chemical_formula_iupac 'C25 H18 O3'
_chemical_formula_moiety 'C25 H18 O3'
_chemical_formula_sum 'C25 H18 O3'
_chemical_formula_weight 366.39
_chemical_name_systematic
;
 (2-Benzoylphenyl)(2-methoxy-1-naphthyl)methanone
;
_space_group_IT_number 14
_symmetry_cell_setting monoclinic
_symmetry_space_group_name_Hall '-P 2ybc'
_symmetry_space_group_name_H-M 'P 1 21/c 1'
_atom_sites_solution_hydrogens geom
_atom_sites_solution_primary direct
_atom_sites_solution_secondary difmap
_audit_creation_method SHELXL-97
_cell_angle_alpha 90.00
_cell_angle_beta 106.137(2)
_cell_angle_gamma 90.00
_cell_formula_units_Z 4
_cell_length_a 15.0592(7)
_cell_length_b 7.6768(3)
_cell_length_c 16.9274(8)
_cell_measurement_reflns_used 3546
_cell_measurement_temperature 295(2)
_cell_measurement_theta_max 29.76
_cell_measurement_theta_min 1.41
_cell_volume 1879.81(15)
_computing_cell_refinement '<i>SAINT</i> (Bruker, 2008)'
_computing_data_collection '<i>APEX2</i> (Bruker, 2008)'
_computing_data_reduction '<i>SAINT</i> (Bruker, 2008)'
_computing_molecular_graphics '<i>ORTEP-3</i> (Farrugia, 1997)'
_computing_publication_material '<i>SHELXL97</i> (Sheldrick, 2008) and <i>PLATON</i> (Spek, 2009)'
_computing_structure_refinement '<i>SHELXL97</i> (Sheldrick, 2008)'
_computing_structure_solution '<i>SHELXS97</i> (Sheldrick, 2008)'
_diffrn_ambient_temperature 295(2)
_diffrn_measured_fraction_theta_full 0.998
_diffrn_measured_fraction_theta_max 0.998
_diffrn_measurement_device_type 'Bruker Kappa APEX II CCD'
_diffrn_measurement_method '\f-- and \w--scans'
_diffrn_radiation_monochromator graphite
_diffrn_radiation_source 'fine-focus sealed tube'
_diffrn_radiation_type MoK\a
_diffrn_radiation_wavelength 0.71073
_diffrn_reflns_av_R_equivalents 0.0257
_diffrn_reflns_av_sigmaI/netI 0.0260
_diffrn_reflns_limit_h_max 20
_diffrn_reflns_limit_h_min -21
_diffrn_reflns_limit_k_max 10
_diffrn_reflns_limit_k_min -7
_diffrn_reflns_limit_l_max 23
_diffrn_reflns_limit_l_min -23
_diffrn_reflns_number 22918
_diffrn_reflns_theta_full 29.76
_diffrn_reflns_theta_max 29.76
_diffrn_reflns_theta_min 2.51
_exptl_absorpt_coefficient_mu 0.084
_exptl_absorpt_correction_type none
_exptl_crystal_colour colourless
_exptl_crystal_density_diffrn 1.295
_exptl_crystal_density_method 'not measured'
_exptl_crystal_description block
_exptl_crystal_F_000 768
_exptl_crystal_size_max .30
_exptl_crystal_size_mid .25
_exptl_crystal_size_min .20
_refine_diff_density_max 0.282
_refine_diff_density_min -0.174
_refine_ls_extinction_method none
_refine_ls_goodness_of_fit_ref 0.998
_refine_ls_hydrogen_treatment constr
_refine_ls_matrix_type full
_refine_ls_number_parameters 254
_refine_ls_number_reflns 5339
_refine_ls_number_restraints 0
_refine_ls_restrained_S_all 0.998
_refine_ls_R_factor_all 0.0774
_refine_ls_R_factor_gt 0.0455
_refine_ls_shift/su_max 0.000
_refine_ls_shift/su_mean 0.000
_refine_ls_structure_factor_coef Fsqd
_refine_ls_weighting_details 'calc w=1/[\s^2^(Fo^2^)+(0.0646P)^2^+0.4893P] where P=(Fo^2^+2Fc^2^)/3'
_refine_ls_weighting_scheme calc
_refine_ls_wR_factor_gt 0.1182
_refine_ls_wR_factor_ref 0.1420
_reflns_number_gt 3546
_reflns_number_total 5339
_reflns_threshold_expression >2\s(I)
_cod_data_source_file rk2301.cif
_cod_data_source_block I
_cod_original_sg_symbol_H-M 'P 21/c'
_cod_database_code 2232038
_cod_database_fobs_code 2232038

loop_
_symmetry_equiv_pos_as_xyz
'x, y, z'
'-x, y+1/2, -z+1/2'
'-x, -y, -z'
'x, -y-1/2, z-1/2'

loop_
_atom_site_type_symbol
_atom_site_label
_atom_site_fract_x
_atom_site_fract_y
_atom_site_fract_z
_atom_site_U_iso_or_equiv
_atom_site_adp_type
_atom_site_calc_flag
_atom_site_refinement_flags
_atom_site_occupancy
_atom_site_symmetry_multiplicity
C C1 0.32655(11) 0.5102(2) 0.64285(10) 0.0489(4) Uani d . 1 1
H H1 0.2815 0.5894 0.6159 0.059 Uiso calc R 1 1
C C2 0.33289(13) 0.4623(3) 0.72296(11) 0.0645(5) Uani d . 1 1
H H2 0.2915 0.5075 0.7494 0.077 Uiso calc R 1 1
C C3 0.40028(15) 0.3480(3) 0.76349(12) 0.0694(5) Uani d . 1 1
H H3 0.4044 0.3155 0.8173 0.083 Uiso calc R 1 1
C C4 0.46149(16) 0.2816(3) 0.72472(12) 0.0716(6) Uani d . 1 1
H H4 0.5076 0.2057 0.7528 0.086 Uiso calc R 1 1
C C5 0.45535(12) 0.3264(2) 0.64411(10) 0.0537(4) Uani d . 1 1
H H5 0.4969 0.2802 0.6181 0.064 Uiso calc R 1 1
C C6 0.38683(9) 0.44093(17) 0.60238(9) 0.0383(3) Uani d . 1 1
C C7 0.37750(8) 0.48647(16) 0.51530(8) 0.0339(3) Uani d . 1 1
C C8 0.33986(8) 0.66384(16) 0.48624(8) 0.0315(3) Uani d . 1 1
C C9 0.39631(10) 0.80583(18) 0.51630(9) 0.0407(3) Uani d . 1 1
H H9 0.4518 0.7893 0.5567 0.049 Uiso calc R 1 1
C C10 0.37067(11) 0.97165(19) 0.48663(10) 0.0456(3) Uani d . 1 1
H H10 0.4091 1.0656 0.5071 0.055 Uiso calc R 1 1
C C11 0.28879(11) 0.99841(18) 0.42712(10) 0.0452(3) Uani d . 1 1
H H11 0.2719 1.1101 0.4073 0.054 Uiso calc R 1 1
C C12 0.23162(10) 0.85857(17) 0.39690(9) 0.0390(3) Uani d . 1 1
H H12 0.1763 0.8767 0.3565 0.047 Uiso calc R 1 1
C C13 0.25602(8) 0.69061(15) 0.42638(8) 0.0308(3) Uani d . 1 1
C C14 0.18976(8) 0.54380(17) 0.39884(8) 0.0329(3) Uani d . 1 1
C C15 0.11451(9) 0.57010(17) 0.32057(8) 0.0353(3) Uani d . 1 1
C C16 0.13622(10) 0.57056(18) 0.24428(9) 0.0402(3) Uani d . 1 1
C C17 0.22628(12) 0.5324(2) 0.23795(11) 0.0529(4) Uani d . 1 1
H H17 0.2735 0.5074 0.2852 0.063 Uiso calc R 1 1
C C18 0.24417(16) 0.5322(3) 0.16352(13) 0.0714(5) Uani d . 1 1
H H18 0.3033 0.5053 0.1603 0.086 Uiso calc R 1 1
C C19 0.1752(2) 0.5716(3) 0.09233(13) 0.0819(7) Uani d . 1 1
H H19 0.1888 0.5727 0.0420 0.098 Uiso calc R 1 1
C C20 0.08820(18) 0.6083(3) 0.09543(11) 0.0717(6) Uani d . 1 1
H H20 0.0429 0.6348 0.0471 0.086 Uiso calc R 1 1
C C21 0.06502(12) 0.6069(2) 0.17118(9) 0.0492(4) Uani d . 1 1
C C22 -0.02422(13) 0.6403(2) 0.17769(11) 0.0572(5) Uani d . 1 1
H H22 -0.0710 0.6662 0.1303 0.069 Uiso calc R 1 1
C C23 -0.04461(11) 0.6362(2) 0.25055(11) 0.0533(4) Uani d . 1 1
H H23 -0.1048 0.6571 0.2526 0.064 Uiso calc R 1 1
C C24 0.02565(9) 0.60013(19) 0.32376(9) 0.0417(3) Uani d . 1 1
C C25 -0.08045(13) 0.6050(3) 0.40589(14) 0.0703(5) Uani d . 1 1
H H25A -0.1093 0.7120 0.3828 0.105 Uiso calc R 1 1
H H25B -0.0797 0.5981 0.4627 0.105 Uiso calc R 1 1
H H25C -0.1146 0.5083 0.3764 0.105 Uiso calc R 1 1
O O1 0.40464(7) 0.39130(13) 0.46951(6) 0.0455(3) Uani d . 1 1
O O2 0.19662(7) 0.41118(13) 0.43910(7) 0.0480(3) Uani d . 1 1
O O3 0.01160(7) 0.60000(18) 0.39966(7) 0.0601(3) Uani d . 1 1

loop_
_atom_site_aniso_label
_atom_site_aniso_U_11
_atom_site_aniso_U_22
_atom_site_aniso_U_33
_atom_site_aniso_U_12
_atom_site_aniso_U_13
_atom_site_aniso_U_23
C1 0.0412(8) 0.0565(9) 0.0468(9) 0.0060(7) 0.0086(6) 0.0080(7)
C2 0.0571(11) 0.0871(14) 0.0491(10) 0.0011(10) 0.0148(8) 0.0082(9)
C3 0.0752(13) 0.0791(13) 0.0457(10) -0.0029(11) 0.0034(9) 0.0149(9)
C4 0.0811(14) 0.0612(11) 0.0543(11) 0.0194(10) -0.0114(10) 0.0121(9)
C5 0.0537(9) 0.0470(9) 0.0500(9) 0.0148(7) -0.0029(7) 0.0000(7)
C6 0.0346(7) 0.0327(6) 0.0415(7) -0.0008(5) 0.0004(5) 0.0008(5)
C7 0.0245(6) 0.0307(6) 0.0424(7) -0.0018(5) 0.0023(5) -0.0020(5)
C8 0.0296(6) 0.0302(6) 0.0345(6) -0.0002(5) 0.0087(5) -0.0015(5)
C9 0.0352(7) 0.0374(7) 0.0455(8) -0.0046(5) 0.0043(6) -0.0055(6)
C10 0.0493(8) 0.0324(7) 0.0544(9) -0.0093(6) 0.0132(7) -0.0070(6)
C11 0.0584(9) 0.0273(6) 0.0512(9) 0.0015(6) 0.0172(7) 0.0035(6)
C12 0.0416(7) 0.0351(7) 0.0373(7) 0.0042(5) 0.0058(6) 0.0040(5)
C13 0.0312(6) 0.0292(6) 0.0311(6) 0.0004(5) 0.0069(5) -0.0008(5)
C14 0.0278(6) 0.0347(6) 0.0345(7) 0.0002(5) 0.0058(5) 0.0010(5)
C15 0.0315(6) 0.0334(6) 0.0357(7) -0.0017(5) 0.0005(5) 0.0007(5)
C16 0.0460(8) 0.0334(7) 0.0373(7) -0.0054(6) 0.0053(6) -0.0002(5)
C17 0.0548(9) 0.0566(9) 0.0504(9) -0.0036(8) 0.0199(7) -0.0007(7)
C18 0.0841(14) 0.0756(13) 0.0664(13) -0.0067(11) 0.0404(11) -0.0011(10)
C19 0.119(2) 0.0822(15) 0.0550(12) -0.0156(14) 0.0412(13) -0.0003(10)
C20 0.1073(17) 0.0608(11) 0.0361(9) -0.0140(11) 0.0019(10) 0.0057(8)
C21 0.0609(10) 0.0378(7) 0.0388(8) -0.0070(7) -0.0028(7) 0.0028(6)
C22 0.0588(10) 0.0436(8) 0.0500(10) -0.0019(7) -0.0167(8) 0.0052(7)
C23 0.0327(7) 0.0482(9) 0.0669(11) 0.0017(6) -0.0063(7) 0.0003(7)
C24 0.0334(7) 0.0407(7) 0.0460(8) -0.0009(6) 0.0027(6) -0.0014(6)
C25 0.0454(10) 0.0783(13) 0.0950(15) 0.0089(9) 0.0326(10) 0.0045(11)
O1 0.0449(6) 0.0386(5) 0.0523(6) 0.0062(4) 0.0124(5) -0.0055(4)
O2 0.0410(6) 0.0397(5) 0.0546(6) -0.0075(4) -0.0011(5) 0.0132(5)
O3 0.0362(6) 0.0881(9) 0.0573(7) 0.0048(6) 0.0153(5) -0.0010(6)

loop_
_atom_type_symbol
_atom_type_description
_atom_type_scat_dispersion_real
_atom_type_scat_dispersion_imag
_atom_type_scat_source
C C 0.0033 0.0016 'International Tables Vol C Tables 4.2.6.8 and 6.1.1.4'
H H 0.0000 0.0000 'International Tables Vol C Tables 4.2.6.8 and 6.1.1.4'
O O 0.0106 0.0060 'International Tables Vol C Tables 4.2.6.8 and 6.1.1.4'

loop_
_geom_angle_atom_site_label_1
_geom_angle_atom_site_label_2
_geom_angle_atom_site_label_3
_geom_angle
C2 C1 C6 120.42(15)
C2 C1 H1 119.8
C6 C1 H1 119.8
C3 C2 C1 120.02(18)
C3 C2 H2 120.0
C1 C2 H2 120.0
C4 C3 C2 120.05(18)
C4 C3 H3 120.0
C2 C3 H3 120.0
C3 C4 C5 120.67(17)
C3 C4 H4 119.7
C5 C4 H4 119.7
C4 C5 C6 119.65(17)
C4 C5 H5 120.2
C6 C5 H5 120.2
C1 C6 C5 119.15(14)
C1 C6 C7 120.43(12)
C5 C6 C7 120.41(13)
O1 C7 C6 122.44(12)
O1 C7 C8 119.89(12)
C6 C7 C8 117.48(11)
C9 C8 C13 119.21(12)
C9 C8 C7 117.00(11)
C13 C8 C7 123.56(11)
C10 C9 C8 120.56(13)
C10 C9 H9 119.7
C8 C9 H9 119.7
C11 C10 C9 120.46(13)
C11 C10 H10 119.8
C9 C10 H10 119.8
C10 C11 C12 119.67(13)
C10 C11 H11 120.2
C12 C11 H11 120.2
C11 C12 C13 120.70(13)
C11 C12 H12 119.6
C13 C12 H12 119.6
C12 C13 C8 119.39(11)
C12 C13 C14 120.00(11)
C8 C13 C14 120.45(11)
O2 C14 C13 120.88(11)
O2 C14 C15 122.34(11)
C13 C14 C15 116.77(11)
C24 C15 C16 120.62(12)
C24 C15 C14 119.56(12)
C16 C15 C14 119.78(12)
C15 C16 C17 122.35(13)
C15 C16 C21 118.97(14)
C17 C16 C21 118.66(14)
C18 C17 C16 120.63(17)
C18 C17 H17 119.7
C16 C17 H17 119.7
C17 C18 C19 120.7(2)
C17 C18 H18 119.6
C19 C18 H18 119.6
C20 C19 C18 120.66(19)
C20 C19 H19 119.7
C18 C19 H19 119.7
C19 C20 C21 121.09(18)
C19 C20 H20 119.5
C21 C20 H20 119.5
C22 C21 C20 123.45(16)
C22 C21 C16 118.35(15)
C20 C21 C16 118.19(18)
C23 C22 C21 122.22(14)
C23 C22 H22 118.9
C21 C22 H22 118.9
C22 C23 C24 119.96(15)
C22 C23 H23 120.0
C24 C23 H23 120.0
O3 C24 C15 116.51(12)
O3 C24 C23 123.58(14)
C15 C24 C23 119.86(15)
O3 C25 H25A 109.5
O3 C25 H25B 109.5
H25A C25 H25B 109.5
O3 C25 H25C 109.5
H25A C25 H25C 109.5
H25B C25 H25C 109.5
C24 O3 C25 118.82(14)

loop_
_geom_bond_atom_site_label_1
_geom_bond_atom_site_label_2
_geom_bond_distance
C1 C2 1.382(2)
C1 C6 1.386(2)
C1 H1 0.9300
C2 C3 1.373(3)
C2 H2 0.9300
C3 C4 1.370(3)
C3 H3 0.9300
C4 C5 1.385(3)
C4 H4 0.9300
C5 C6 1.390(2)
C5 H5 0.9300
C6 C7 1.483(2)
C7 O1 1.2156(16)
C7 C8 1.5041(17)
C8 C9 1.3891(18)
C8 C13 1.3971(18)
C9 C10 1.383(2)
C9 H9 0.9300
C10 C11 1.374(2)
C10 H10 0.9300
C11 C12 1.382(2)
C11 H11 0.9300
C12 C13 1.3945(17)
C12 H12 0.9300
C13 C14 1.4915(17)
C14 O2 1.2135(16)
C14 C15 1.4986(17)
C15 C24 1.3737(19)
C15 C16 1.417(2)
C16 C17 1.420(2)
C16 C21 1.422(2)
C17 C18 1.360(2)
C17 H17 0.9300
C18 C19 1.388(3)
C18 H18 0.9300
C19 C20 1.355(3)
C19 H19 0.9300
C20 C21 1.419(3)
C20 H20 0.9300
C21 C22 1.402(3)
C22 C23 1.352(3)
C22 H22 0.9300
C23 C24 1.415(2)
C23 H23 0.9300
C24 O3 1.3589(19)
C25 O3 1.420(2)
C25 H25A 0.9600
C25 H25B 0.9600
C25 H25C 0.9600

loop_
_geom_hbond_atom_site_label_D
_geom_hbond_atom_site_label_H
_geom_hbond_atom_site_label_A
_geom_hbond_site_symmetry_A
_geom_hbond_distance_DH
_geom_hbond_distance_HA
_geom_hbond_distance_DA
_geom_hbond_angle_DHA
C10 H10 O1 1_565 0.93 2.58 3.288(2) 134
C19 H19 Cg1 4_564 0.93 2.77 3.585(3) 147

loop_
_geom_torsion_atom_site_label_1
_geom_torsion_atom_site_label_2
_geom_torsion_atom_site_label_3
_geom_torsion_atom_site_label_4
_geom_torsion
C6 C1 C2 C3 1.2(3)
C1 C2 C3 C4 0.2(3)
C2 C3 C4 C5 -1.1(3)
C3 C4 C5 C6 0.5(3)
C2 C1 C6 C5 -1.8(2)
C2 C1 C6 C7 177.37(15)
C4 C5 C6 C1 0.9(2)
C4 C5 C6 C7 -178.24(15)
C1 C6 C7 O1 -154.41(14)
C5 C6 C7 O1 24.7(2)
C1 C6 C7 C8 30.61(18)
C5 C6 C7 C8 -150.25(13)
O1 C7 C8 C9 -104.93(15)
C6 C7 C8 C9 70.18(16)
O1 C7 C8 C13 69.48(17)
C6 C7 C8 C13 -115.41(14)
C13 C8 C9 C10 -0.9(2)
C7 C8 C9 C10 173.74(13)
C8 C9 C10 C11 0.2(2)
C9 C10 C11 C12 0.1(2)
C10 C11 C12 C13 0.2(2)
C11 C12 C13 C8 -0.9(2)
C11 C12 C13 C14 174.35(13)
C9 C8 C13 C12 1.28(19)
C7 C8 C13 C12 -173.02(12)
C9 C8 C13 C14 -174.00(12)
C7 C8 C13 C14 11.71(19)
C12 C13 C14 O2 -158.80(14)
C8 C13 C14 O2 16.44(19)
C12 C13 C14 C15 20.27(18)
C8 C13 C14 C15 -164.48(12)
O2 C14 C15 C24 73.13(18)
C13 C14 C15 C24 -105.93(14)
O2 C14 C15 C16 -109.33(16)
C13 C14 C15 C16 71.61(16)
C24 C15 C16 C17 -177.12(14)
C14 C15 C16 C17 5.4(2)
C24 C15 C16 C21 1.5(2)
C14 C15 C16 C21 -175.97(12)
C15 C16 C17 C18 179.22(16)
C21 C16 C17 C18 0.6(2)
C16 C17 C18 C19 0.9(3)
C17 C18 C19 C20 -1.1(3)
C18 C19 C20 C21 -0.3(3)
C19 C20 C21 C22 -178.64(18)
C19 C20 C21 C16 1.7(3)
C15 C16 C21 C22 -0.2(2)
C17 C16 C21 C22 178.51(14)
C15 C16 C21 C20 179.46(14)
C17 C16 C21 C20 -1.8(2)
C20 C21 C22 C23 179.24(16)
C16 C21 C22 C23 -1.1(2)
C21 C22 C23 C24 1.1(2)
C16 C15 C24 O3 -178.97(12)
C14 C15 C24 O3 -1.45(19)
C16 C15 C24 C23 -1.6(2)
C14 C15 C24 C23 175.93(13)
C22 C23 C24 O3 177.46(15)
C22 C23 C24 C15 0.3(2)
C15 C24 O3 C25 -170.97(15)
C23 C24 O3 C25 11.8(2)

loop_
_cod_related_entry_id
_cod_related_entry_database
_cod_related_entry_code
1 ChemSpider 30657066
